data_2239397
loop_
_publ_author_name
'Essid, Manel'
'Marouani, Houda'
'Rzaigui, Mohamed'

_publ_section_title
;
 1-Methylpiperazine-1,4-dium bis(hydrogen oxalate)
;
_journal_coeditor_code ZL2578
_journal_issue 3
_journal_name_full 'Acta Crystallographica Section E'
_journal_page_first o326
_journal_page_last o327
_journal_paper_doi 10.1107/S1600536814003559
_journal_volume 70
_journal_year 2014
_chemical_formula_iupac 'C5 H14 N2 2+, 2C2 H O4 -'
_chemical_formula_moiety 'C5 H14 N2 2+, 2(C2 H O4 -)'
_chemical_formula_sum 'C9 H16 N2 O8'
_chemical_formula_weight 280.24
_chemical_name_systematic
;
1-Methylpiperazine-1,4-dium bis(hydrogen oxalate)
;
_space_group_IT_number 15
_symmetry_cell_setting monoclinic
_symmetry_space_group_name_Hall '-C 2yc'
_symmetry_space_group_name_H-M 'C 1 2/c 1'
_atom_sites_solution_hydrogens geom
_atom_sites_solution_primary direct
_atom_sites_solution_secondary difmap
_audit_creation_method SHELXL-97
_cell_angle_alpha 90.00
_cell_angle_beta 104.05(2)
_cell_angle_gamma 90.00
_cell_formula_units_Z 8
_cell_length_a 15.649(2)
_cell_length_b 5.681(3)
_cell_length_c 27.230(2)
_cell_measurement_reflns_used 25
_cell_measurement_temperature 293
_cell_measurement_theta_max 11
_cell_measurement_theta_min 9
_cell_volume 2348.4(13)
_computing_cell_refinement 'CAD-4 EXPRESS (Enraf--Nonius, 1994)'
_computing_data_collection 'CAD-4 EXPRESS (Enraf--Nonius, 1994)'
_computing_data_reduction 'XCAD4 (Harms & Wocadlo, 1995)'
_computing_molecular_graphics
;ORTEP-3 for Windows (Farrugia, 2012)
and DIAMOND (Brandenburg & Putz, 2005)
;
_computing_publication_material 'WinGX (Farrugia, 2012)'
_computing_structure_refinement 'SHELXL97 (Sheldrick, 2008)'
_computing_structure_solution 'SHELXS86 (Sheldrick, 2008)'
_diffrn_ambient_temperature 293
_diffrn_measured_fraction_theta_full 0.999
_diffrn_measured_fraction_theta_max 0.999
_diffrn_measurement_device '\k-geometry diffractometer'
_diffrn_measurement_device_type 'Enraf--Nonius CAD-4'
_diffrn_measurement_method 'non-profiled omega scans'
_diffrn_radiation_monochromator graphite
_diffrn_radiation_source 'fine-focus sealed tube'
_diffrn_radiation_type AgK\a
_diffrn_radiation_wavelength 0.56083
_diffrn_reflns_av_R_equivalents 0.0271
_diffrn_reflns_av_sigmaI/netI 0.0332
_diffrn_reflns_limit_h_max 25
_diffrn_reflns_limit_h_min -26
_diffrn_reflns_limit_k_max 9
_diffrn_reflns_limit_k_min -2
_diffrn_reflns_limit_l_max 45
_diffrn_reflns_limit_l_min -1
_diffrn_reflns_number 7879
_diffrn_reflns_theta_full 27.96
_diffrn_reflns_theta_max 27.96
_diffrn_reflns_theta_min 2.12
_diffrn_standards_decay_% 0
_diffrn_standards_interval_time 120
_diffrn_standards_number 2
_exptl_absorpt_coefficient_mu 0.084
_exptl_absorpt_correction_type none
_exptl_crystal_colour colourless
_exptl_crystal_density_diffrn 1.585
_exptl_crystal_density_method 'not measured'
_exptl_crystal_description prism
_exptl_crystal_F_000 1184
_exptl_crystal_size_max 0.35
_exptl_crystal_size_mid 0.25
_exptl_crystal_size_min 0.15
_refine_diff_density_max 0.408
_refine_diff_density_min -0.403
_refine_ls_extinction_method none
_refine_ls_goodness_of_fit_ref 1.005
_refine_ls_hydrogen_treatment constr
_refine_ls_matrix_type full
_refine_ls_number_parameters 175
_refine_ls_number_reflns 5757
_refine_ls_number_restraints 0
_refine_ls_restrained_S_all 1.005
_refine_ls_R_factor_all 0.0950
_refine_ls_R_factor_gt 0.0519
_refine_ls_shift/su_max 0.006
_refine_ls_shift/su_mean 0.001
_refine_ls_structure_factor_coef Fsqd
_refine_ls_weighting_details 'calc w=1/[\s^2^(Fo^2^)+(0.0887P)^2^+0.6525P] where P=(Fo^2^+2Fc^2^)/3'
_refine_ls_weighting_scheme calc
_refine_ls_wR_factor_gt 0.1375
_refine_ls_wR_factor_ref 0.1617
_reflns_number_gt 3621
_reflns_number_total 5758
_reflns_threshold_expression I>2sigma(I)
_cod_data_source_file zl2578sup1.cf
_cod_data_source_block I
_cod_original_sg_symbol_H-M 'C 2/c'
_cod_database_code 2239397
_cod_database_fobs_code 2239397

loop_
_symmetry_equiv_pos_as_xyz
'x, y, z'
'-x, y, -z+1/2'
'x+1/2, y+1/2, z'
'-x+1/2, y+1/2, -z+1/2'
'-x, -y, -z'
'x, -y, z-1/2'
'-x+1/2, -y+1/2, -z'
'x+1/2, -y+1/2, z-1/2'

loop_
_atom_site_type_symbol
_atom_site_label
_atom_site_fract_x
_atom_site_fract_y
_atom_site_fract_z
_atom_site_U_iso_or_equiv
_atom_site_adp_type
_atom_site_calc_flag
_atom_site_refinement_flags
_atom_site_occupancy
_atom_site_symmetry_multiplicity
O O5 0.26348(5) 0.43588(15) 0.19137(4) 0.02858(19) Uani d . 1 1
H H5 0.2892 0.3099 0.1980 0.043 Uiso calc R 1 1
O O6 0.39346(6) 0.58784(19) 0.23195(5) 0.0436(3) Uani d . 1 1
O O7 0.19490(5) 0.86264(16) 0.17619(4) 0.02856(19) Uani d . 1 1
O O8 0.32494(5) 1.02361(15) 0.21317(4) 0.02746(18) Uani d . 1 1
C C8 0.27389(6) 0.85255(19) 0.19799(4) 0.02018(18) Uani d . 1 1
C C9 0.31747(7) 0.60820(19) 0.20900(4) 0.02266(19) Uani d . 1 1
O O1 0.12751(6) -0.01254(18) 0.05548(4) 0.0373(2) Uani d . 1 1
O O2 0.26291(6) 0.13819(16) 0.08184(4) 0.0348(2) Uani d . 1 1
H H2 0.2366 0.2642 0.0780 0.052 Uiso calc R 1 1
O O3 0.20184(6) -0.45041(16) 0.06515(4) 0.0331(2) Uani d . 1 1
O O4 0.33311(5) -0.28288(16) 0.09557(4) 0.0334(2) Uani d . 1 1
C C6 0.20627(7) -0.03411(19) 0.07029(5) 0.0231(2) Uani d . 1 1
C C7 0.25214(7) -0.27840(19) 0.07768(4) 0.02206(19) Uani d . 1 1
N N1 0.45019(6) 0.07065(18) 0.09040(4) 0.02256(18) Uani d . 1 1
H H1 0.4022 -0.0041 0.0963 0.027 Uiso calc R 1 1
N N2 0.57669(6) 0.01455(19) 0.18579(4) 0.0264(2) Uani d . 1 1
H H2C 0.5933 -0.0381 0.2179 0.032 Uiso calc R 1 1
H H2D 0.6228 0.0897 0.1786 0.032 Uiso calc R 1 1
C C1 0.42704(10) 0.1657(3) 0.03769(5) 0.0418(3) Uani d . 1 1
H H1A 0.3819 0.2830 0.0347 0.063 Uiso calc R 1 1
H H1B 0.4060 0.0401 0.0143 0.063 Uiso calc R 1 1
H H1C 0.4783 0.2351 0.0302 0.063 Uiso calc R 1 1
C C2 0.47453(7) 0.2672(2) 0.12710(5) 0.0261(2) Uani d . 1 1
H H2A 0.4245 0.3722 0.1237 0.031 Uiso calc R 1 1
H H2B 0.5225 0.3562 0.1193 0.031 Uiso calc R 1 1
C C3 0.50225(7) 0.1799(2) 0.18088(5) 0.0270(2) Uani d . 1 1
H H3A 0.5198 0.3118 0.2037 0.032 Uiso calc R 1 1
H H3B 0.4532 0.1011 0.1899 0.032 Uiso calc R 1 1
C C4 0.55098(8) -0.1872(2) 0.15092(5) 0.0298(2) Uani d . 1 1
H H4A 0.5024 -0.2710 0.1593 0.036 Uiso calc R 1 1
H H4B 0.6002 -0.2952 0.1547 0.036 Uiso calc R 1 1
C C5 0.52395(7) -0.1014(2) 0.09704(5) 0.0284(2) Uani d . 1 1
H H5A 0.5739 -0.0274 0.0881 0.034 Uiso calc R 1 1
H H5B 0.5057 -0.2342 0.0746 0.034 Uiso calc R 1 1

loop_
_atom_site_aniso_label
_atom_site_aniso_U_11
_atom_site_aniso_U_22
_atom_site_aniso_U_33
_atom_site_aniso_U_12
_atom_site_aniso_U_13
_atom_site_aniso_U_23
O5 0.0224(3) 0.0150(3) 0.0441(5) 0.0008(3) -0.0001(3) -0.0021(3)
O6 0.0219(4) 0.0272(5) 0.0706(7) 0.0024(3) -0.0106(4) 0.0053(5)
O7 0.0187(3) 0.0206(4) 0.0417(5) 0.0014(3) -0.0019(3) 0.0026(3)
O8 0.0244(4) 0.0164(3) 0.0378(5) -0.0035(3) 0.0001(3) -0.0013(3)
C8 0.0195(4) 0.0160(4) 0.0237(4) 0.0000(3) 0.0026(3) 0.0004(3)
C9 0.0187(4) 0.0172(4) 0.0299(5) 0.0003(3) 0.0016(3) 0.0008(4)
O1 0.0189(4) 0.0270(5) 0.0608(6) 0.0032(3) -0.0003(4) 0.0064(4)
O2 0.0218(4) 0.0144(3) 0.0647(6) -0.0003(3) 0.0039(4) -0.0006(4)
O3 0.0243(4) 0.0166(4) 0.0532(6) -0.0030(3) -0.0006(4) -0.0024(4)
O4 0.0180(3) 0.0194(4) 0.0588(6) 0.0012(3) 0.0011(3) 0.0037(4)
C6 0.0204(4) 0.0166(4) 0.0308(5) 0.0008(3) 0.0032(4) 0.0021(4)
C7 0.0196(4) 0.0146(4) 0.0304(5) -0.0001(3) 0.0029(3) 0.0002(4)
N1 0.0172(3) 0.0229(4) 0.0255(4) -0.0018(3) 0.0012(3) 0.0008(3)
N2 0.0183(4) 0.0270(5) 0.0298(5) -0.0009(3) -0.0022(3) 0.0022(4)
C1 0.0363(6) 0.0563(10) 0.0291(6) -0.0029(7) 0.0009(5) 0.0108(6)
C2 0.0234(4) 0.0174(4) 0.0347(6) 0.0014(4) 0.0018(4) -0.0006(4)
C3 0.0220(4) 0.0276(5) 0.0298(5) 0.0005(4) 0.0034(4) -0.0054(4)
C4 0.0229(5) 0.0185(5) 0.0437(7) 0.0031(4) -0.0006(4) 0.0006(5)
C5 0.0221(4) 0.0259(5) 0.0367(6) 0.0013(4) 0.0061(4) -0.0075(5)

loop_
_atom_type_symbol
_atom_type_description
_atom_type_scat_dispersion_real
_atom_type_scat_dispersion_imag
_atom_type_scat_source
C C 0.0015 0.0009 'International Tables Vol C Tables 4.2.6.8 and 6.1.1.4'
H H 0.0000 0.0000 'International Tables Vol C Tables 4.2.6.8 and 6.1.1.4'
N N 0.0030 0.0019 'International Tables Vol C Tables 4.2.6.8 and 6.1.1.4'
O O 0.0056 0.0036 'International Tables Vol C Tables 4.2.6.8 and 6.1.1.4'

loop_
_geom_angle_atom_site_label_1
_geom_angle_atom_site_label_2
_geom_angle_atom_site_label_3
_geom_angle
C9 O5 H5 109.5
O7 C8 O8 126.96(10)
O7 C8 C9 118.57(9)
O8 C8 C9 114.46(9)
O6 C9 O5 125.91(11)
O6 C9 C8 121.33(10)
O5 C9 C8 112.75(9)
C6 O2 H2 109.5
O1 C6 O2 125.63(11)
O1 C6 C7 122.46(10)
O2 C6 C7 111.90(9)
O4 C7 O3 127.31(10)
O4 C7 C6 117.67(9)
O3 C7 C6 115.01(9)
C2 N1 C5 110.32(9)
C2 N1 C1 109.73(11)
C5 N1 C1 110.72(11)
C2 N1 H1 108.7
C5 N1 H1 108.7
C1 N1 H1 108.7
C3 N2 C4 110.41(9)
C3 N2 H2C 109.6
C4 N2 H2C 109.6
C3 N2 H2D 109.6
C4 N2 H2D 109.6
H2C N2 H2D 108.1
N1 C1 H1A 109.5
N1 C1 H1B 109.5
H1A C1 H1B 109.5
N1 C1 H1C 109.5
H1A C1 H1C 109.5
H1B C1 H1C 109.5
N1 C2 C3 111.87(10)
N1 C2 H2A 109.2
C3 C2 H2A 109.2
N1 C2 H2B 109.2
C3 C2 H2B 109.2
H2A C2 H2B 107.9
N2 C3 C2 109.40(10)
N2 C3 H3A 109.8
C2 C3 H3A 109.8
N2 C3 H3B 109.8
C2 C3 H3B 109.8
H3A C3 H3B 108.2
N2 C4 C5 110.04(10)
N2 C4 H4A 109.7
C5 C4 H4A 109.7
N2 C4 H4B 109.7
C5 C4 H4B 109.7
H4A C4 H4B 108.2
N1 C5 C4 110.90(10)
N1 C5 H5A 109.5
C4 C5 H5A 109.5
N1 C5 H5B 109.5
C4 C5 H5B 109.5
H5A C5 H5B 108.0

loop_
_geom_bond_atom_site_label_1
_geom_bond_atom_site_label_2
_geom_bond_distance
O5 C9 1.3061(14)
O5 H5 0.8200
O6 C9 1.2070(13)
O7 C8 1.2358(12)
O8 C8 1.2622(13)
C8 C9 1.5437(16)
O1 C6 1.2063(13)
O2 C6 1.3067(14)
O2 H2 0.8200
O3 C7 1.2493(14)
O4 C7 1.2424(13)
C6 C7 1.5530(16)
N1 C2 1.4854(16)
N1 C5 1.4897(15)
N1 C1 1.4934(17)
N1 H1 0.9100
N2 C3 1.4770(15)
N2 C4 1.4805(17)
N2 H2C 0.9000
N2 H2D 0.9000
C1 H1A 0.9600
C1 H1B 0.9600
C1 H1C 0.9600
C2 C3 1.5068(18)
C2 H2A 0.9700
C2 H2B 0.9700
C3 H3A 0.9700
C3 H3B 0.9700
C4 C5 1.5059(19)
C4 H4A 0.9700
C4 H4B 0.9700
C5 H5A 0.9700
C5 H5B 0.9700

loop_
_geom_hbond_atom_site_label_D
_geom_hbond_atom_site_label_H
_geom_hbond_atom_site_label_A
_geom_hbond_site_symmetry_A
_geom_hbond_distance_DH
_geom_hbond_distance_HA
_geom_hbond_distance_DA
_geom_hbond_angle_DHA
O2 H2 O3 1_565 0.82 1.72 2.5242(17) 166.9
O5 H5 O8 1_545 0.82 1.74 2.5467(16) 169.3
N1 H1 O4 . 0.91 1.92 2.7452(15) 150.7
N1 H1 O2 . 0.91 2.27 2.9085(13) 127.0
N2 H2C O8 2_645 0.90 2.03 2.8080(14) 144.0
N2 H2C O6 2_645 0.90 2.51 3.2564(19) 140.9
N2 H2D O7 3_545 0.90 1.93 2.7633(16) 153.6
N2 H2D O5 3_545 0.90 2.32 2.9243(13) 124.9
C1 H1B O3 7_545 0.96 2.45 3.2653(19) 142.3
C2 H2A O4 1_565 0.97 2.44 3.3533(18) 157.2
C3 H3A O6 2_655 0.97 2.49 3.4334(18) 163.3
C3 H3B O8 1_545 0.97 2.29 3.2319(15) 163.6
C4 H4B O7 3_535 0.97 2.43 3.3665(18) 162.6
C5 H5A O3 3 0.97 2.28 3.2269(16) 165.4
